data_4080056
loop_
_publ_author_name
'Suzuki, Eiji'
'Komuro, Takashi'
'Kanno, Yuto'
'Tobita, Hiromi'

_publ_section_title
;
 (\h3-\a-Silabenzyl)tungsten Complexes: An Isolable Intermediate for
 Interconversion between a Silylene Complex and a Silyl Complex through
 1,2-Aryl Migration
;
_journal_issue 3
_journal_name_full Organometallics
_journal_page_first 748
_journal_paper_doi 10.1021/om4000105
_journal_volume 32
_journal_year 2013
_chemical_formula_moiety 'C33 H36 O2 Si W'
_chemical_formula_sum 'C33 H36 O2 Si W'
_chemical_formula_weight 676.56
_chemical_name_systematic
;
 ?
;
_space_group_IT_number 14
_symmetry_cell_setting monoclinic
_symmetry_Int_Tables_number 14
_symmetry_space_group_name_Hall '-P 2ybc'
_symmetry_space_group_name_H-M 'P 1 21/c 1'
_atom_sites_solution_hydrogens geom
_atom_sites_solution_primary heavy
_atom_sites_solution_secondary difmap
_audit_creation_method SHELXL-97
_cell_angle_alpha 90.00
_cell_angle_beta 92.2999(4)
_cell_angle_gamma 90.00
_cell_formula_units_Z 4
_cell_length_a 8.42620(10)
_cell_length_b 32.5783(3)
_cell_length_c 10.41630(10)
_cell_measurement_reflns_used 48709
_cell_measurement_temperature 150(2)
_cell_measurement_theta_max 27.4
_cell_measurement_theta_min 1.2
_cell_volume 2857.09(5)
_computing_cell_refinement PROCESS-AUTO
_computing_data_collection PROCESS-AUTO
_computing_data_reduction 'teXsan Ver. 1.11'
_computing_molecular_graphics ORTEP-3
_computing_publication_material
; 
'Yadokari-XG 2009 (Wakita, Nemoto, et al., 2009)' 
;
_computing_structure_refinement 'SHELXL-97 (Sheldrick, 1997)'
_computing_structure_solution 'DIRDIF99 (PATTY)'
_diffrn_ambient_temperature 150(2)
_diffrn_detector_area_resol_mean 10.00
_diffrn_measured_fraction_theta_full 0.987
_diffrn_measured_fraction_theta_max 0.987
_diffrn_measurement_device_type 'Rigaku RAXIS-RAPID Imaging Plate'
_diffrn_measurement_method \w
_diffrn_radiation_monochromator graphite
_diffrn_radiation_type MoK\a
_diffrn_radiation_wavelength 0.71069
_diffrn_reflns_av_R_equivalents 0.0586
_diffrn_reflns_av_sigmaI/netI 0.0358
_diffrn_reflns_limit_h_max 10
_diffrn_reflns_limit_h_min -9
_diffrn_reflns_limit_k_max 42
_diffrn_reflns_limit_k_min -42
_diffrn_reflns_limit_l_max 13
_diffrn_reflns_limit_l_min -13
_diffrn_reflns_number 27400
_diffrn_reflns_theta_full 27.39
_diffrn_reflns_theta_max 27.39
_diffrn_reflns_theta_min 1.25
_exptl_absorpt_coefficient_mu 4.113
_exptl_absorpt_correction_T_max 0.544385
_exptl_absorpt_correction_T_min 0.441141
_exptl_absorpt_correction_type numerical
_exptl_absorpt_process_details
; 
HIGASHI, T. (1999). Shape - Program to obtain Crystal Shape using CCD camera.
Rigaku Corporation, Tokyo, Japan. 
HIGASHI, T. (1999). Numabs - Numerical Absorption Correction,
Rigaku Corporation, Tokyo, Japan. 
;
_exptl_crystal_colour orange-brown
_exptl_crystal_density_diffrn 1.573
_exptl_crystal_density_method 'not measured'
_exptl_crystal_description block
_exptl_crystal_F_000 1352
_exptl_crystal_size_max 0.22
_exptl_crystal_size_mid 0.20
_exptl_crystal_size_min 0.17
_refine_diff_density_max 1.225
_refine_diff_density_min -1.389
_refine_diff_density_rms 0.203
_refine_ls_extinction_method none
_refine_ls_goodness_of_fit_ref 1.278
_refine_ls_hydrogen_treatment mixed
_refine_ls_matrix_type full
_refine_ls_number_parameters 346
_refine_ls_number_reflns 6400
_refine_ls_number_restraints 0
_refine_ls_restrained_S_all 1.278
_refine_ls_R_factor_all 0.0374
_refine_ls_R_factor_gt 0.0323
_refine_ls_shift/su_max 0.001
_refine_ls_shift/su_mean 0.000
_refine_ls_structure_factor_coef Fsqd
_refine_ls_weighting_details 'calc w=1/[\s^2^(Fo^2^)+(0.0509P)^2^+5.3819P] where P=(Fo^2^+2Fc^2^)/3'
_refine_ls_weighting_scheme calc
_refine_ls_wR_factor_gt 0.0957
_refine_ls_wR_factor_ref 0.1060
_reflns_number_gt 5903
_reflns_number_total 6400
_reflns_threshold_expression >2\s(I)
_cod_data_source_file om4000105_si_002.cif
_cod_data_source_block complex-1b
_cod_database_code 4080056

loop_
_symmetry_equiv_pos_as_xyz
'x, y, z'
'-x, y+1/2, -z+1/2'
'-x, -y, -z'
'x, -y-1/2, z-1/2'

loop_
_atom_site_label
_atom_site_type_symbol
_atom_site_fract_x
_atom_site_fract_y
_atom_site_fract_z
_atom_site_U_iso_or_equiv
_atom_site_adp_type
_atom_site_occupancy
_atom_site_symmetry_multiplicity
_atom_site_calc_flag
_atom_site_refinement_flags
W1 W 0.14645(2) 0.110772(5) 0.343341(16) 0.01708(8) Uani 1 1 d .
Si1 Si 0.22889(16) 0.13583(4) 0.56560(12) 0.0191(2) Uani 1 1 d .
O1 O -0.1674(5) 0.15176(14) 0.2443(5) 0.0478(11) Uani 1 1 d .
O2 O -0.0587(5) 0.07445(12) 0.5554(4) 0.0399(10) Uani 1 1 d .
C1 C -0.0497(7) 0.13797(16) 0.2856(5) 0.0319(11) Uani 1 1 d .
C2 C 0.0189(6) 0.09037(15) 0.4788(5) 0.0271(10) Uani 1 1 d .
C3 C 0.3012(6) 0.16699(13) 0.4335(4) 0.0202(9) Uani 1 1 d .
C4 C 0.1790(6) 0.18880(13) 0.3630(5) 0.0212(9) Uani 1 1 d .
H1 H 0.086(7) 0.1960(15) 0.401(5) 0.013(12) Uiso 1 1 d .
C5 C 0.2159(6) 0.21345(13) 0.2546(5) 0.0253(10) Uani 1 1 d .
H2 H 0.1324 0.2271 0.2078 0.030 Uiso 1 1 calc R
C6 C 0.3675(6) 0.21792(14) 0.2169(5) 0.0240(9) Uani 1 1 d .
C7 C 0.4905(6) 0.19656(14) 0.2873(5) 0.0231(9) Uani 1 1 d .
H3 H 0.5971 0.1999 0.2630 0.028 Uiso 1 1 calc R
C8 C 0.4606(6) 0.17164(13) 0.3877(5) 0.0219(9) Uani 1 1 d .
H4 H 0.5457 0.1569 0.4290 0.026 Uiso 1 1 calc R
C9 C 0.4086(8) 0.24447(17) 0.1059(6) 0.0374(13) Uani 1 1 d .
H5 H 0.4365 0.2271 0.0333 0.056 Uiso 1 1 calc R
H6 H 0.4990 0.2620 0.1310 0.056 Uiso 1 1 calc R
H7 H 0.3171 0.2616 0.0807 0.056 Uiso 1 1 calc R
C10 C 0.3744(6) 0.10497(15) 0.6651(4) 0.0224(10) Uani 1 1 d .
C11 C 0.5344(7) 0.11428(16) 0.6877(5) 0.0298(11) Uani 1 1 d .
H8 H 0.5780 0.1378 0.6481 0.036 Uiso 1 1 calc R
C12 C 0.6312(7) 0.09005(19) 0.7667(5) 0.0337(12) Uani 1 1 d .
H9 H 0.7398 0.0973 0.7804 0.040 Uiso 1 1 calc R
C13 C 0.5733(6) 0.05561(15) 0.8261(5) 0.0274(10) Uani 1 1 d .
C14 C 0.4143(7) 0.04589(15) 0.8041(5) 0.0298(11) Uani 1 1 d .
H10 H 0.3721 0.0221 0.8432 0.036 Uiso 1 1 calc R
C15 C 0.3158(7) 0.07019(15) 0.7262(5) 0.0280(10) Uani 1 1 d .
H11 H 0.2069 0.0631 0.7140 0.034 Uiso 1 1 calc R
C16 C 0.6767(7) 0.02960(19) 0.9162(6) 0.0382(13) Uani 1 1 d .
H12 H 0.7874 0.0314 0.8913 0.057 Uiso 1 1 calc R
H13 H 0.6413 0.0010 0.9113 0.057 Uiso 1 1 calc R
H14 H 0.6685 0.0396 1.0044 0.057 Uiso 1 1 calc R
C17 C 0.0969(6) 0.16381(14) 0.6758(4) 0.0222(9) Uani 1 1 d .
C18 C 0.1588(6) 0.17551(15) 0.7974(5) 0.0267(10) Uani 1 1 d .
H15 H 0.2663 0.1693 0.8206 0.032 Uiso 1 1 calc R
C19 C 0.0669(7) 0.19585(16) 0.8845(5) 0.0313(11) Uani 1 1 d .
H16 H 0.1121 0.2032 0.9663 0.038 Uiso 1 1 calc R
C20 C -0.0899(7) 0.20563(16) 0.8538(5) 0.0306(11) Uani 1 1 d .
C21 C -0.1522(7) 0.19490(17) 0.7323(6) 0.0340(12) Uani 1 1 d .
H17 H -0.2589 0.2019 0.7088 0.041 Uiso 1 1 calc R
C22 C -0.0614(6) 0.17421(15) 0.6454(5) 0.0285(10) Uani 1 1 d .
H18 H -0.1073 0.1669 0.5638 0.034 Uiso 1 1 calc R
C23 C -0.1912(9) 0.2268(2) 0.9492(6) 0.0492(16) Uani 1 1 d .
H19 H -0.1763 0.2135 1.0333 0.074 Uiso 1 1 calc R
H20 H -0.3031 0.2248 0.9204 0.074 Uiso 1 1 calc R
H21 H -0.1603 0.2557 0.9562 0.074 Uiso 1 1 calc R
C24 C 0.1136(6) 0.04974(14) 0.2364(4) 0.0221(9) Uani 1 1 d .
C25 C 0.2492(6) 0.04498(13) 0.3234(5) 0.0229(9) Uani 1 1 d .
C26 C 0.3712(6) 0.07153(14) 0.2832(5) 0.0230(9) Uani 1 1 d .
C27 C 0.3125(6) 0.09266(14) 0.1696(4) 0.0227(9) Uani 1 1 d .
C28 C 0.1553(6) 0.07900(14) 0.1400(4) 0.0251(10) Uani 1 1 d .
C29 C -0.0368(7) 0.02480(16) 0.2346(5) 0.0320(11) Uani 1 1 d .
H22 H -0.0233 0.0001 0.1823 0.048 Uiso 1 1 calc R
H23 H -0.1248 0.0412 0.1977 0.048 Uiso 1 1 calc R
H24 H -0.0603 0.0168 0.3225 0.048 Uiso 1 1 calc R
C30 C 0.2650(7) 0.01352(14) 0.4288(5) 0.0295(11) Uani 1 1 d .
H25 H 0.3375 0.0238 0.4974 0.044 Uiso 1 1 calc R
H26 H 0.3074 -0.0120 0.3943 0.044 Uiso 1 1 calc R
H27 H 0.1605 0.0083 0.4635 0.044 Uiso 1 1 calc R
C31 C 0.5387(7) 0.07136(16) 0.3376(6) 0.0338(12) Uani 1 1 d .
H28 H 0.5379 0.0722 0.4316 0.051 Uiso 1 1 calc R
H29 H 0.5951 0.0955 0.3064 0.051 Uiso 1 1 calc R
H30 H 0.5925 0.0464 0.3103 0.051 Uiso 1 1 calc R
C32 C 0.4063(8) 0.12025(16) 0.0855(5) 0.0326(12) Uani 1 1 d .
H31 H 0.4297 0.1058 0.0060 0.049 Uiso 1 1 calc R
H32 H 0.5060 0.1280 0.1309 0.049 Uiso 1 1 calc R
H33 H 0.3444 0.1450 0.0648 0.049 Uiso 1 1 calc R
C33 C 0.0539(7) 0.09015(17) 0.0238(5) 0.0336(12) Uani 1 1 d .
H34 H 0.0813 0.1179 -0.0046 0.050 Uiso 1 1 calc R
H35 H -0.0582 0.0894 0.0452 0.050 Uiso 1 1 calc R
H36 H 0.0724 0.0705 -0.0454 0.050 Uiso 1 1 calc R

loop_
_atom_site_aniso_label
_atom_site_aniso_U_11
_atom_site_aniso_U_22
_atom_site_aniso_U_33
_atom_site_aniso_U_23
_atom_site_aniso_U_13
_atom_site_aniso_U_12
W1 0.01679(12) 0.01548(11) 0.01911(11) -0.00099(6) 0.00251(7) -0.00056(6)
Si1 0.0203(6) 0.0173(5) 0.0198(6) -0.0004(4) 0.0033(5) -0.0010(5)
O1 0.026(2) 0.045(2) 0.072(3) -0.002(2) -0.013(2) 0.0087(18)
O2 0.045(3) 0.038(2) 0.039(2) -0.0040(17) 0.0224(19) -0.0181(19)
C1 0.032(3) 0.025(2) 0.038(3) -0.003(2) -0.004(2) 0.000(2)
C2 0.029(3) 0.025(2) 0.028(2) -0.0061(19) 0.007(2) -0.0044(19)
C3 0.023(2) 0.0160(19) 0.021(2) -0.0023(16) 0.0025(17) -0.0042(17)
C4 0.021(2) 0.016(2) 0.027(2) -0.0043(17) 0.0050(18) 0.0019(17)
C5 0.034(3) 0.0149(19) 0.027(2) 0.0006(17) -0.003(2) 0.0052(18)
C6 0.030(3) 0.017(2) 0.025(2) 0.0020(17) 0.0034(19) -0.0011(18)
C7 0.018(2) 0.019(2) 0.033(2) -0.0009(18) 0.0091(18) -0.0023(17)
C8 0.021(2) 0.0165(19) 0.028(2) -0.0027(17) -0.0001(18) 0.0000(17)
C9 0.041(3) 0.032(3) 0.039(3) 0.014(2) 0.009(3) -0.002(2)
C10 0.024(2) 0.023(2) 0.021(2) -0.0006(16) 0.0007(18) 0.0006(18)
C11 0.022(3) 0.035(3) 0.033(3) 0.006(2) 0.003(2) -0.005(2)
C12 0.024(3) 0.050(3) 0.027(3) 0.005(2) 0.000(2) -0.004(2)
C13 0.031(3) 0.027(2) 0.023(2) -0.0045(19) 0.000(2) 0.009(2)
C14 0.037(3) 0.024(2) 0.028(2) 0.0002(19) -0.005(2) 0.001(2)
C15 0.030(3) 0.025(2) 0.029(2) 0.0022(19) -0.002(2) -0.004(2)
C16 0.034(3) 0.045(3) 0.035(3) 0.000(2) -0.004(2) 0.014(3)
C17 0.026(2) 0.020(2) 0.021(2) 0.0027(17) 0.0059(18) -0.0018(18)
C18 0.029(3) 0.031(2) 0.021(2) 0.0009(19) 0.0051(19) 0.003(2)
C19 0.044(3) 0.029(2) 0.022(2) -0.0027(19) 0.009(2) 0.001(2)
C20 0.034(3) 0.026(2) 0.033(3) -0.003(2) 0.016(2) 0.002(2)
C21 0.026(3) 0.032(3) 0.044(3) -0.005(2) 0.008(2) 0.004(2)
C22 0.025(3) 0.029(2) 0.031(2) -0.004(2) 0.004(2) 0.003(2)
C23 0.052(4) 0.052(4) 0.046(4) -0.009(3) 0.023(3) 0.011(3)
C24 0.024(2) 0.019(2) 0.023(2) -0.0044(17) 0.0049(18) -0.0044(18)
C25 0.031(3) 0.0122(18) 0.026(2) -0.0033(16) 0.0034(19) 0.0029(17)
C26 0.025(3) 0.018(2) 0.026(2) -0.0042(17) 0.0034(19) 0.0025(18)
C27 0.028(3) 0.019(2) 0.021(2) -0.0037(17) 0.0096(18) -0.0023(18)
C28 0.036(3) 0.021(2) 0.019(2) -0.0057(17) 0.0019(19) -0.0025(19)
C29 0.036(3) 0.027(2) 0.034(3) -0.005(2) 0.001(2) -0.010(2)
C30 0.041(3) 0.018(2) 0.030(2) 0.0008(18) 0.007(2) 0.001(2)
C31 0.030(3) 0.026(2) 0.046(3) -0.007(2) -0.003(2) 0.004(2)
C32 0.046(3) 0.026(2) 0.026(3) -0.008(2) 0.010(2) -0.005(2)
C33 0.042(3) 0.033(3) 0.026(2) 0.000(2) -0.003(2) -0.003(2)

loop_
_atom_type_symbol
_atom_type_description
_atom_type_scat_dispersion_real
_atom_type_scat_dispersion_imag
_atom_type_scat_source
C C 0.0033 0.0016 'International Tables Vol C Tables 4.2.6.8 and 6.1.1.4'
H H 0.0000 0.0000 'International Tables Vol C Tables 4.2.6.8 and 6.1.1.4'
O O 0.0106 0.0060 'International Tables Vol C Tables 4.2.6.8 and 6.1.1.4'
Si Si 0.0817 0.0704 'International Tables Vol C Tables 4.2.6.8 and 6.1.1.4'
W W -0.8490 6.8722 'International Tables Vol C Tables 4.2.6.8 and 6.1.1.4'

loop_
_geom_angle_atom_site_label_1
_geom_angle_atom_site_label_2
_geom_angle_atom_site_label_3
_geom_angle
C2 W1 C1 83.8(2)
C2 W1 C24 89.79(18)
C1 W1 C24 99.21(19)
C2 W1 C25 88.18(19)
C1 W1 C25 134.91(19)
C24 W1 C25 36.31(17)
C2 W1 C28 122.97(19)
C1 W1 C28 88.8(2)
C24 W1 C28 35.98(16)
C25 W1 C28 59.36(16)
C2 W1 C26 118.6(2)
C1 W1 C26 146.5(2)
C24 W1 C26 59.32(17)
C25 W1 C26 35.02(17)
C28 W1 C26 58.43(17)
C2 W1 C27 145.60(18)
C1 W1 C27 113.0(2)
C24 W1 C27 58.92(16)
C25 W1 C27 58.42(16)
C28 W1 C27 34.64(17)
C26 W1 C27 34.94(16)
C2 W1 C3 106.60(18)
C1 W1 C3 102.31(18)
C24 W1 C3 154.13(17)
C25 W1 C3 122.45(17)
C28 W1 C3 130.15(17)
C26 W1 C3 94.94(16)
C27 W1 C3 99.04(16)
C2 W1 Si1 65.25(15)
C1 W1 Si1 109.54(16)
C24 W1 Si1 138.57(12)
C25 W1 Si1 106.88(12)
C28 W1 Si1 161.17(13)
C26 W1 Si1 102.80(12)
C27 W1 Si1 128.48(12)
C3 W1 Si1 43.50(11)
C2 W1 C4 110.17(18)
C1 W1 C4 70.17(19)
C24 W1 C4 155.49(16)
C25 W1 C4 151.93(17)
C28 W1 C4 119.93(16)
C26 W1 C4 117.89(16)
C27 W1 C4 103.87(15)
C3 W1 C4 33.19(15)
Si1 W1 C4 65.28(11)
C3 Si1 C10 118.9(2)
C3 Si1 C17 114.5(2)
C10 Si1 C17 108.4(2)
C3 Si1 W1 65.07(14)
C10 Si1 W1 119.02(15)
C17 Si1 W1 124.92(16)
O1 C1 W1 174.7(5)
O2 C2 W1 173.7(4)
C4 C3 C8 115.9(4)
C4 C3 Si1 114.0(4)
C8 C3 Si1 130.1(4)
C4 C3 W1 79.1(3)
C8 C3 W1 116.4(3)
Si1 C3 W1 71.43(15)
C3 C4 C5 120.6(4)
C3 C4 W1 67.7(2)
C5 C4 W1 121.3(3)
C3 C4 H1 121(3)
C5 C4 H1 114(3)
W1 C4 H1 101(3)
C6 C5 C4 121.7(4)
C6 C5 H2 119.2
C4 C5 H2 119.2
C5 C6 C7 118.1(4)
C5 C6 C9 122.3(5)
C7 C6 C9 119.6(5)
C8 C7 C6 122.3(5)
C8 C7 H3 118.8
C6 C7 H3 118.8
C7 C8 C3 121.3(4)
C7 C8 H4 119.4
C3 C8 H4 119.4
C6 C9 H5 109.5
C6 C9 H6 109.5
H5 C9 H6 109.5
C6 C9 H7 109.5
H5 C9 H7 109.5
H6 C9 H7 109.5
C11 C10 C15 117.1(5)
C11 C10 Si1 125.9(4)
C15 C10 Si1 116.9(4)
C12 C11 C10 121.4(5)
C12 C11 H8 119.3
C10 C11 H8 119.3
C13 C12 C11 121.3(5)
C13 C12 H9 119.3
C11 C12 H9 119.3
C12 C13 C14 117.9(5)
C12 C13 C16 121.8(5)
C14 C13 C16 120.2(5)
C15 C14 C13 121.2(5)
C15 C14 H10 119.4
C13 C14 H10 119.4
C14 C15 C10 121.0(5)
C14 C15 H11 119.5
C10 C15 H11 119.5
C13 C16 H12 109.5
C13 C16 H13 109.5
H12 C16 H13 109.5
C13 C16 H14 109.5
H12 C16 H14 109.5
H13 C16 H14 109.5
C22 C17 C18 117.0(4)
C22 C17 Si1 124.4(4)
C18 C17 Si1 118.6(4)
C19 C18 C17 121.6(5)
C19 C18 H15 119.2
C17 C18 H15 119.2
C20 C19 C18 120.8(5)
C20 C19 H16 119.6
C18 C19 H16 119.6
C19 C20 C21 118.2(5)
C19 C20 C23 121.0(5)
C21 C20 C23 120.8(6)
C22 C21 C20 121.2(5)
C22 C21 H17 119.4
C20 C21 H17 119.4
C21 C22 C17 121.1(5)
C21 C22 H18 119.4
C17 C22 H18 119.4
C20 C23 H19 109.5
C20 C23 H20 109.5
H19 C23 H20 109.5
C20 C23 H21 109.5
H19 C23 H21 109.5
H20 C23 H21 109.5
C25 C24 C28 107.5(4)
C25 C24 C29 126.7(4)
C28 C24 C29 125.3(4)
C25 C24 W1 73.1(2)
C28 C24 W1 74.7(3)
C29 C24 W1 124.1(3)
C26 C25 C24 108.4(4)
C26 C25 C30 125.9(5)
C24 C25 C30 125.3(5)
C26 C25 W1 75.0(3)
C24 C25 W1 70.6(3)
C30 C25 W1 125.8(3)
C25 C26 C27 107.7(4)
C25 C26 C31 124.6(4)
C27 C26 C31 126.9(5)
C25 C26 W1 70.0(3)
C27 C26 W1 73.1(3)
C31 C26 W1 130.3(3)
C28 C27 C26 108.4(4)
C28 C27 C32 124.7(5)
C26 C27 C32 126.4(5)
C28 C27 W1 71.0(3)
C26 C27 W1 71.9(3)
C32 C27 W1 128.9(3)
C27 C28 C24 107.9(4)
C27 C28 C33 126.6(5)
C24 C28 C33 125.3(5)
C27 C28 W1 74.4(3)
C24 C28 W1 69.3(2)
C33 C28 W1 125.5(4)
C24 C29 H22 109.5
C24 C29 H23 109.5
H22 C29 H23 109.5
C24 C29 H24 109.5
H22 C29 H24 109.5
H23 C29 H24 109.5
C25 C30 H25 109.5
C25 C30 H26 109.5
H25 C30 H26 109.5
C25 C30 H27 109.5
H25 C30 H27 109.5
H26 C30 H27 109.5
C26 C31 H28 109.5
C26 C31 H29 109.5
H28 C31 H29 109.5
C26 C31 H30 109.5
H28 C31 H30 109.5
H29 C31 H30 109.5
C27 C32 H31 109.5
C27 C32 H32 109.5
H31 C32 H32 109.5
C27 C32 H33 109.5
H31 C32 H33 109.5
H32 C32 H33 109.5
C28 C33 H34 109.5
C28 C33 H35 109.5
H34 C33 H35 109.5
C28 C33 H36 109.5
H34 C33 H36 109.5
H35 C33 H36 109.5

loop_
_geom_bond_atom_site_label_1
_geom_bond_atom_site_label_2
_geom_bond_distance
W1 C2 1.926(5)
W1 C1 1.949(6)
W1 C24 2.290(4)
W1 C25 2.324(4)
W1 C28 2.362(4)
W1 C26 2.390(5)
W1 C27 2.405(5)
W1 C3 2.416(4)
W1 Si1 2.5257(12)
W1 C4 2.564(4)
Si1 C3 1.834(5)
Si1 C10 1.867(5)
Si1 C17 1.867(5)
O1 C1 1.156(7)
O2 C2 1.172(6)
C3 C4 1.429(6)
C3 C8 1.451(7)
C4 C5 1.430(7)
C4 H1 0.92(6)
C5 C6 1.359(7)
C5 H2 0.9500
C6 C7 1.427(7)
C6 C9 1.496(7)
C7 C8 1.355(7)
C7 H3 0.9500
C8 H4 0.9500
C9 H5 0.9800
C9 H6 0.9800
C9 H7 0.9800
C10 C11 1.393(7)
C10 C15 1.399(7)
C11 C12 1.383(8)
C11 H8 0.9500
C12 C13 1.380(8)
C12 H9 0.9500
C13 C14 1.387(8)
C13 C16 1.514(7)
C14 C15 1.386(7)
C14 H10 0.9500
C15 H11 0.9500
C16 H12 0.9800
C16 H13 0.9800
C16 H14 0.9800
C17 C22 1.400(7)
C17 C18 1.403(7)
C18 C19 1.385(7)
C18 H15 0.9500
C19 C20 1.384(8)
C19 H16 0.9500
C20 C21 1.395(8)
C20 C23 1.503(7)
C21 C22 1.383(7)
C21 H17 0.9500
C22 H18 0.9500
C23 H19 0.9800
C23 H20 0.9800
C23 H21 0.9800
C24 C25 1.438(7)
C24 C28 1.439(7)
C24 C29 1.505(7)
C25 C26 1.420(7)
C25 C30 1.504(6)
C26 C27 1.440(7)
C26 C31 1.499(7)
C27 C28 1.420(7)
C27 C32 1.502(7)
C28 C33 1.497(7)
C29 H22 0.9800
C29 H23 0.9800
C29 H24 0.9800
C30 H25 0.9800
C30 H26 0.9800
C30 H27 0.9800
C31 H28 0.9800
C31 H29 0.9800
C31 H30 0.9800
C32 H31 0.9800
C32 H32 0.9800
C32 H33 0.9800
C33 H34 0.9800
C33 H35 0.9800
C33 H36 0.9800

loop_
_geom_torsion_atom_site_label_1
_geom_torsion_atom_site_label_2
_geom_torsion_atom_site_label_3
_geom_torsion_atom_site_label_4
_geom_torsion
C2 W1 Si1 C3 -160.5(2)
C1 W1 Si1 C3 -87.4(2)
C24 W1 Si1 C3 141.4(2)
C25 W1 Si1 C3 119.7(2)
C28 W1 Si1 C3 79.2(4)
C26 W1 Si1 C3 83.6(2)
C27 W1 Si1 C3 56.9(2)
C4 W1 Si1 C3 -31.4(2)
C2 W1 Si1 C10 88.9(3)
C1 W1 Si1 C10 162.0(3)
C24 W1 Si1 C10 30.8(3)
C25 W1 Si1 C10 9.0(2)
C28 W1 Si1 C10 -31.5(4)
C26 W1 Si1 C10 -27.0(2)
C27 W1 Si1 C10 -53.7(2)
C3 W1 Si1 C10 -110.6(3)
C4 W1 Si1 C10 -142.1(2)
C2 W1 Si1 C17 -57.0(2)
C1 W1 Si1 C17 16.1(3)
C24 W1 Si1 C17 -115.1(3)
C25 W1 Si1 C17 -136.8(2)
C28 W1 Si1 C17 -177.3(4)
C26 W1 Si1 C17 -172.9(2)
C27 W1 Si1 C17 160.4(2)
C3 W1 Si1 C17 103.5(2)
C4 W1 Si1 C17 72.1(2)
C10 Si1 C3 C4 179.2(3)
C17 Si1 C3 C4 -50.4(4)
W1 Si1 C3 C4 68.4(3)
C10 Si1 C3 C8 1.5(5)
C17 Si1 C3 C8 132.0(4)
W1 Si1 C3 C8 -109.2(4)
C10 Si1 C3 W1 110.75(19)
C17 Si1 C3 W1 -118.80(19)
C2 W1 C3 C4 -101.6(3)
C1 W1 C3 C4 -14.6(3)
C24 W1 C3 C4 131.1(4)
C25 W1 C3 C4 159.7(3)
C28 W1 C3 C4 84.4(3)
C26 W1 C3 C4 136.5(3)
C27 W1 C3 C4 101.5(3)
Si1 W1 C3 C4 -120.1(3)
C2 W1 C3 C8 144.7(3)
C1 W1 C3 C8 -128.2(4)
C24 W1 C3 C8 17.4(6)
C25 W1 C3 C8 46.1(4)
C28 W1 C3 C8 -29.2(4)
C26 W1 C3 C8 22.9(3)
C27 W1 C3 C8 -12.1(4)
Si1 W1 C3 C8 126.3(4)
C4 W1 C3 C8 -113.6(4)
C2 W1 C3 Si1 18.4(2)
C1 W1 C3 Si1 105.5(2)
C24 W1 C3 Si1 -108.9(3)
C25 W1 C3 Si1 -80.2(2)
C28 W1 C3 Si1 -155.50(18)
C26 W1 C3 Si1 -103.41(17)
C27 W1 C3 Si1 -138.39(17)
C4 W1 C3 Si1 120.1(3)
C8 C3 C4 C5 -0.1(6)
Si1 C3 C4 C5 -178.1(3)
W1 C3 C4 C5 -114.2(4)
C8 C3 C4 W1 114.2(4)
Si1 C3 C4 W1 -63.9(2)
C2 W1 C4 C3 89.7(3)
C1 W1 C4 C3 164.9(3)
C24 W1 C4 C3 -127.5(4)
C25 W1 C4 C3 -38.4(5)
C28 W1 C4 C3 -118.6(3)
C26 W1 C4 C3 -50.9(3)
C27 W1 C4 C3 -85.3(3)
Si1 W1 C4 C3 41.0(2)
C2 W1 C4 C5 -157.0(4)
C1 W1 C4 C5 -81.8(4)
C24 W1 C4 C5 -14.2(7)
C25 W1 C4 C5 74.9(5)
C28 W1 C4 C5 -5.3(5)
C26 W1 C4 C5 62.4(4)
C27 W1 C4 C5 28.0(4)
C3 W1 C4 C5 113.3(5)
Si1 W1 C4 C5 154.3(4)
C3 C4 C5 C6 -1.8(7)
W1 C4 C5 C6 -82.8(5)
C4 C5 C6 C7 1.2(7)
C4 C5 C6 C9 -178.4(5)
C5 C6 C7 C8 1.3(7)
C9 C6 C7 C8 -179.1(5)
C6 C7 C8 C3 -3.2(7)
C4 C3 C8 C7 2.5(6)
Si1 C3 C8 C7 -179.9(4)
W1 C3 C8 C7 92.8(5)
C3 Si1 C10 C11 28.0(5)
C17 Si1 C10 C11 -105.1(5)
W1 Si1 C10 C11 103.9(4)
C3 Si1 C10 C15 -154.5(4)
C17 Si1 C10 C15 72.3(4)
W1 Si1 C10 C15 -78.6(4)
C15 C10 C11 C12 0.3(8)
Si1 C10 C11 C12 177.8(4)
C10 C11 C12 C13 0.1(9)
C11 C12 C13 C14 0.1(8)
C11 C12 C13 C16 -178.0(5)
C12 C13 C14 C15 -0.7(8)
C16 C13 C14 C15 177.3(5)
C13 C14 C15 C10 1.2(8)
C11 C10 C15 C14 -0.9(8)
Si1 C10 C15 C14 -178.7(4)
C3 Si1 C17 C22 74.9(5)
C10 Si1 C17 C22 -149.6(4)
W1 Si1 C17 C22 -0.8(5)
C3 Si1 C17 C18 -105.0(4)
C10 Si1 C17 C18 30.5(4)
W1 Si1 C17 C18 179.3(3)
C22 C17 C18 C19 1.0(7)
Si1 C17 C18 C19 -179.1(4)
C17 C18 C19 C20 -0.5(8)
C18 C19 C20 C21 -0.8(8)
C18 C19 C20 C23 178.4(5)
C19 C20 C21 C22 1.4(8)
C23 C20 C21 C22 -177.8(6)
C20 C21 C22 C17 -0.9(8)
C18 C17 C22 C21 -0.3(7)
Si1 C17 C22 C21 179.8(4)
C2 W1 C24 C25 -87.2(3)
C1 W1 C24 C25 -170.9(3)
C28 W1 C24 C25 114.2(4)
C26 W1 C24 C25 36.8(3)
C27 W1 C24 C25 77.7(3)
C3 W1 C24 C25 43.1(5)
Si1 W1 C24 C25 -36.8(4)
C4 W1 C24 C25 127.4(4)
C2 W1 C24 C28 158.6(3)
C1 W1 C24 C28 75.0(3)
C25 W1 C24 C28 -114.2(4)
C26 W1 C24 C28 -77.4(3)
C27 W1 C24 C28 -36.4(3)
C3 W1 C24 C28 -71.0(5)
Si1 W1 C24 C28 -150.9(2)
C4 W1 C24 C28 13.2(6)
C2 W1 C24 C29 36.1(4)
C1 W1 C24 C29 -47.6(4)
C25 W1 C24 C29 123.3(5)
C28 W1 C24 C29 -122.6(5)
C26 W1 C24 C29 160.1(5)
C27 W1 C24 C29 -159.0(5)
C3 W1 C24 C29 166.4(4)
Si1 W1 C24 C29 86.5(4)
C4 W1 C24 C29 -109.4(5)
C28 C24 C25 C26 1.3(5)
C29 C24 C25 C26 173.7(5)
W1 C24 C25 C26 -66.0(3)
C28 C24 C25 C30 -171.9(4)
C29 C24 C25 C30 0.4(8)
W1 C24 C25 C30 120.7(5)
C28 C24 C25 W1 67.4(3)
C29 C24 C25 W1 -120.3(5)
C2 W1 C25 C26 -151.7(3)
C1 W1 C25 C26 128.9(4)
C24 W1 C25 C26 116.1(4)
C28 W1 C25 C26 77.6(3)
C27 W1 C25 C26 36.9(3)
C3 W1 C25 C26 -43.2(3)
Si1 W1 C25 C26 -88.3(3)
C4 W1 C25 C26 -19.4(5)
C2 W1 C25 C24 92.1(3)
C1 W1 C25 C24 12.8(4)
C28 W1 C25 C24 -38.5(3)
C26 W1 C25 C24 -116.1(4)
C27 W1 C25 C24 -79.2(3)
C3 W1 C25 C24 -159.3(3)
Si1 W1 C25 C24 155.6(2)
C4 W1 C25 C24 -135.5(3)
C2 W1 C25 C30 -28.0(5)
C1 W1 C25 C30 -107.3(5)
C24 W1 C25 C30 -120.1(6)
C28 W1 C25 C30 -158.7(5)
C26 W1 C25 C30 123.7(6)
C27 W1 C25 C30 160.7(5)
C3 W1 C25 C30 80.6(5)
Si1 W1 C25 C30 35.4(5)
C4 W1 C25 C30 104.3(5)
C24 C25 C26 C27 -0.7(5)
C30 C25 C26 C27 172.5(4)
W1 C25 C26 C27 -63.8(3)
C24 C25 C26 C31 -171.1(4)
C30 C25 C26 C31 2.1(7)
W1 C25 C26 C31 125.8(5)
C24 C25 C26 W1 63.1(3)
C30 C25 C26 W1 -123.6(5)
C2 W1 C26 C25 32.6(3)
C1 W1 C26 C25 -94.2(4)
C24 W1 C26 C25 -38.2(3)
C28 W1 C26 C25 -80.5(3)
C27 W1 C26 C25 -116.7(4)
C3 W1 C26 C25 144.6(3)
Si1 W1 C26 C25 101.2(3)
C4 W1 C26 C25 169.8(3)
C2 W1 C26 C27 149.3(3)
C1 W1 C26 C27 22.5(5)
C24 W1 C26 C27 78.5(3)
C25 W1 C26 C27 116.7(4)
C28 W1 C26 C27 36.2(3)
C3 W1 C26 C27 -98.7(3)
Si1 W1 C26 C27 -142.1(2)
C4 W1 C26 C27 -73.5(3)
C2 W1 C26 C31 -86.3(5)
C1 W1 C26 C31 146.9(5)
C24 W1 C26 C31 -157.1(5)
C25 W1 C26 C31 -118.9(6)
C28 W1 C26 C31 160.6(5)
C27 W1 C26 C31 124.4(6)
C3 W1 C26 C31 25.7(5)
Si1 W1 C26 C31 -17.7(5)
C4 W1 C26 C31 50.9(5)
C25 C26 C27 C28 -0.2(5)
C31 C26 C27 C28 169.9(4)
W1 C26 C27 C28 -62.0(3)
C25 C26 C27 C32 -172.8(4)
C31 C26 C27 C32 -2.7(8)
W1 C26 C27 C32 125.4(5)
C25 C26 C27 W1 61.8(3)
C31 C26 C27 W1 -128.1(5)
C2 W1 C27 C28 65.2(4)
C1 W1 C27 C28 -49.1(3)
C24 W1 C27 C28 37.8(3)
C25 W1 C27 C28 80.6(3)
C26 W1 C27 C28 117.6(4)
C3 W1 C27 C28 -156.7(3)
Si1 W1 C27 C28 167.6(2)
C4 W1 C27 C28 -123.2(3)
C2 W1 C27 C26 -52.4(5)
C1 W1 C27 C26 -166.7(3)
C24 W1 C27 C26 -79.8(3)
C25 W1 C27 C26 -37.0(3)
C28 W1 C27 C26 -117.6(4)
C3 W1 C27 C26 85.7(3)
Si1 W1 C27 C26 50.0(3)
C4 W1 C27 C26 119.2(3)
C2 W1 C27 C32 -175.1(5)
C1 W1 C27 C32 70.6(5)
C24 W1 C27 C32 157.6(5)
C25 W1 C27 C32 -159.6(5)
C28 W1 C27 C32 119.7(6)
C26 W1 C27 C32 -122.6(6)
C3 W1 C27 C32 -37.0(5)
Si1 W1 C27 C32 -72.7(5)
C4 W1 C27 C32 -3.4(5)
C26 C27 C28 C24 1.0(5)
C32 C27 C28 C24 173.8(4)
W1 C27 C28 C24 -61.6(3)
C26 C27 C28 C33 -174.4(5)
C32 C27 C28 C33 -1.7(8)
W1 C27 C28 C33 123.0(5)
C26 C27 C28 W1 62.6(3)
C32 C27 C28 W1 -124.7(5)
C25 C24 C28 C27 -1.5(5)
C29 C24 C28 C27 -173.9(5)
W1 C24 C28 C27 64.8(3)
C25 C24 C28 C33 174.1(5)
C29 C24 C28 C33 1.6(8)
W1 C24 C28 C33 -119.6(5)
C25 C24 C28 W1 -66.3(3)
C29 C24 C28 W1 121.2(5)
C2 W1 C28 C27 -142.3(3)
C1 W1 C28 C27 135.9(3)
C24 W1 C28 C27 -116.6(4)
C25 W1 C28 C27 -77.7(3)
C26 W1 C28 C27 -36.6(3)
C3 W1 C28 C27 30.7(4)
Si1 W1 C28 C27 -31.4(5)
C4 W1 C28 C27 69.7(3)
C2 W1 C28 C24 -25.7(4)
C1 W1 C28 C24 -107.5(3)
C25 W1 C28 C24 38.9(3)
C26 W1 C28 C24 80.0(3)
C27 W1 C28 C24 116.6(4)
C3 W1 C28 C24 147.3(3)
Si1 W1 C28 C24 85.1(5)
C4 W1 C28 C24 -173.7(3)
C2 W1 C28 C33 93.5(5)
C1 W1 C28 C33 11.8(5)
C24 W1 C28 C33 119.3(6)
C25 W1 C28 C33 158.2(5)
C26 W1 C28 C33 -160.7(5)
C27 W1 C28 C33 -124.1(6)
C3 W1 C28 C33 -93.4(5)
Si1 W1 C28 C33 -155.6(3)
C4 W1 C28 C33 -54.4(5)
